data_4325332
loop_
_publ_author_name
'Michael S. Hill'
'Gabriele Kociok-K\"ohn'
'Dugald J. MacDougall'

_publ_section_title
;
 N-Heterocyclic Carbenes and Charge Separation in Heterometallic s-Block
 Silylamides
;
_journal_name_full 'Inorganic Chemistry'
_journal_page_first 5234
_journal_page_last 5241
_journal_paper_doi 10.1021/ic2005634
_journal_volume 50
_journal_year 2011
_chemical_formula_moiety 'C54 H72 N4 Na, C18 H54 Ca N3 Si6'
_chemical_formula_sum 'C72 H126 Ca N7 Na Si6'
_chemical_formula_weight 1321.41
_chemical_name_systematic
;
 ?
;
_space_group_IT_number 14
_symmetry_cell_setting monoclinic
_symmetry_space_group_name_Hall '-P 2yn'
_symmetry_space_group_name_H-M 'P 1 21/n 1'
_atom_sites_solution_hydrogens geom
_atom_sites_solution_primary direct
_atom_sites_solution_secondary difmap
_audit_creation_method SHELXL-97
_cell_angle_alpha 90.00
_cell_angle_beta 112.9070(4)
_cell_angle_gamma 90.00
_cell_formula_units_Z 4
_cell_length_a 20.84100(10)
_cell_length_b 21.05920(10)
_cell_length_c 21.02590(10)
_cell_measurement_reflns_used 299098
_cell_measurement_temperature 150(2)
_cell_measurement_theta_max 27.485
_cell_measurement_theta_min 2.910
_cell_volume 8500.41(7)
_computing_cell_refinement 'HKL Scalepack (Otwinski & Minor, 1997)'
_computing_data_collection 'Collect (Nonius BV, 1997-2000)'
_computing_data_reduction
;
 DENZO-SCALEPACK Z. Otwinowski and W. Minor, " 
 Processing of X-ray Diffraction Data Collected in Oscillation Mode ", 
 Methods in Enzymology, Volume 276: Macromolecular Crystallography, 
 part A, p.307-326, 1997,C.W. Carter, Jr. & R. M. Sweet, Eds., Academic Press.
;
_computing_molecular_graphics 'ORTEP3 for Windows - Farrugia, L. J. J. Appl. Crystallogr. 1997, 30, 565'
_computing_publication_material
;
 'WinGX publication routines, Farrugia, 
 L. J., J. Appl. Crystallogr., 1999, 32, 837-838
;
_computing_structure_refinement
;
 SHELXL97 -Program for Crystal Structure Analysis (Release 97-2). 
 Sheldrick, G.M., Instit\"ut f\"ur Anorganische Chemie der Universit\"at, 
 Tammanstrasse 4, D-3400 G\"ottingen, Germany, 1998 
;
_computing_structure_solution
; 
 SIR97- Altomare A., Burla M.C., Camalli M., Cascarano G.L., Giacovazzo C. , 
 Guagliardi A., Moliterni A.G.G., Polidori G.,Spagna R. 
 (1999) J. Appl. Cryst. 32, 115-119
;
_diffrn_ambient_temperature 150(2)
_diffrn_measured_fraction_theta_full 0.987
_diffrn_measured_fraction_theta_max 0.987
_diffrn_measurement_device_type 'Nonius Kappa CCD'
_diffrn_measurement_method '552 1.0 degree images with \f and \w scans'
_diffrn_radiation_monochromator graphite
_diffrn_radiation_source 'fine-focus sealed tube'
_diffrn_radiation_type MoK\a
_diffrn_radiation_wavelength 0.71073
_diffrn_reflns_av_R_equivalents 0.0646
_diffrn_reflns_av_sigmaI/netI 0.0305
_diffrn_reflns_limit_h_max 27
_diffrn_reflns_limit_h_min -27
_diffrn_reflns_limit_k_max 27
_diffrn_reflns_limit_k_min -27
_diffrn_reflns_limit_l_max 27
_diffrn_reflns_limit_l_min -27
_diffrn_reflns_number 147116
_diffrn_reflns_theta_full 27.53
_diffrn_reflns_theta_max 27.53
_diffrn_reflns_theta_min 4.89
_diffrn_standards_decay_% 0
_diffrn_standards_number 0
_exptl_absorpt_coefficient_mu 0.203
_exptl_absorpt_correction_type none
_exptl_crystal_colour colourless
_exptl_crystal_density_diffrn 1.033
_exptl_crystal_description block
_exptl_crystal_F_000 2888
_exptl_crystal_size_max 0.50
_exptl_crystal_size_mid 0.40
_exptl_crystal_size_min 0.40
_refine_diff_density_max 0.593
_refine_diff_density_min -0.451
_refine_diff_density_rms 0.047
_refine_ls_extinction_method none
_refine_ls_goodness_of_fit_ref 1.065
_refine_ls_hydrogen_treatment constr
_refine_ls_matrix_type full
_refine_ls_number_parameters 818
_refine_ls_number_reflns 19331
_refine_ls_number_restraints 0
_refine_ls_restrained_S_all 1.065
_refine_ls_R_factor_all 0.0686
_refine_ls_R_factor_gt 0.0485
_refine_ls_shift/su_max 0.001
_refine_ls_shift/su_mean 0.000
_refine_ls_structure_factor_coef Fsqd
_refine_ls_weighting_details 'calc w=1/[\s^2^(Fo^2^)+(0.0451P)^2^+5.9354P] where P=(Fo^2^+2Fc^2^)/3'
_refine_ls_weighting_scheme calc
_refine_ls_wR_factor_gt 0.1160
_refine_ls_wR_factor_ref 0.1325
_reflns_number_gt 15222
_reflns_number_total 19331
_reflns_threshold_expression >2sigma(I)
_cod_data_source_file ic2005634_si_001_05.cif
_cod_data_source_block compound5
_cod_original_cell_volume 8500.40(7)
_cod_database_code 4325332

loop_
_symmetry_equiv_pos_as_xyz
'x, y, z'
'-x+1/2, y+1/2, -z+1/2'
'-x, -y, -z'
'x-1/2, -y-1/2, z-1/2'

loop_
_atom_site_label
_atom_site_type_symbol
_atom_site_fract_x
_atom_site_fract_y
_atom_site_fract_z
_atom_site_U_iso_or_equiv
_atom_site_adp_type
_atom_site_occupancy
_atom_site_symmetry_multiplicity
_atom_site_calc_flag
_atom_site_refinement_flags
Na Na 0.37126(6) -0.21098(4) 0.67078(5) 0.0605(3) Uani 1 1 d .
Ca Ca 0.14386(2) 0.209915(18) 0.331097(19) 0.03668(10) Uani 1 1 d .
Si1 Si 0.14621(3) 0.07913(3) 0.23835(3) 0.03645(12) Uani 1 1 d .
Si2 Si 0.01315(3) 0.15498(3) 0.18272(3) 0.03624(12) Uani 1 1 d .
Si3 Si 0.14932(3) 0.34662(3) 0.25194(3) 0.04501(15) Uani 1 1 d .
Si4 Si 0.09419(3) 0.35810(3) 0.36483(3) 0.04129(13) Uani 1 1 d .
Si5 Si 0.27856(2) 0.20877(2) 0.48632(3) 0.03043(11) Uani 1 1 d .
Si6 Si 0.15793(3) 0.12096(3) 0.47148(3) 0.03339(12) Uani 1 1 d .
N1 N 0.40025(8) -0.05885(7) 0.65589(8) 0.0322(3) Uani 1 1 d .
N2 N 0.33112(7) -0.05264(7) 0.70762(7) 0.0284(3) Uani 1 1 d .
N3 N 0.42314(8) -0.36847(7) 0.71266(8) 0.0350(3) Uani 1 1 d .
N4 N 0.31272(8) -0.36336(7) 0.66747(8) 0.0332(3) Uani 1 1 d .
N5 N 0.09432(8) 0.13996(7) 0.24049(8) 0.0329(3) Uani 1 1 d .
N6 N 0.12826(8) 0.31828(7) 0.31593(8) 0.0345(3) Uani 1 1 d .
N7 N 0.20046(8) 0.17464(7) 0.44327(8) 0.0305(3) Uani 1 1 d .
C1 C 0.36419(9) -0.09629(8) 0.68355(9) 0.0302(4) Uani 1 1 d .
C2 C 0.38940(10) 0.00527(9) 0.66236(10) 0.0357(4) Uani 1 1 d .
H2 H 0.4091 0.0396 0.6468 0.043 Uiso 1 1 calc R
C3 C 0.34571(10) 0.00922(9) 0.69491(10) 0.0340(4) Uani 1 1 d .
H3 H 0.3281 0.0470 0.7070 0.041 Uiso 1 1 calc R
C4 C 0.44655(11) -0.08467(10) 0.62617(11) 0.0421(5) Uani 1 1 d .
C5 C 0.42298(15) -0.08949(13) 0.55465(13) 0.0618(7) Uani 1 1 d .
C6 C 0.4686(2) -0.11584(18) 0.52782(17) 0.0917(12) Uani 1 1 d .
H6 H 0.4542 -0.1201 0.4793 0.110 Uiso 1 1 calc R
C7 C 0.53397(19) -0.13559(18) 0.5705(2) 0.0914(12) Uani 1 1 d .
H7 H 0.5641 -0.1536 0.5512 0.110 Uiso 1 1 calc R
C8 C 0.55642(14) -0.12959(14) 0.64097(17) 0.0682(8) Uani 1 1 d .
H8 H 0.6020 -0.1432 0.6696 0.082 Uiso 1 1 calc R
C9 C 0.51316(11) -0.10373(11) 0.67106(13) 0.0480(5) Uani 1 1 d .
C10 C 0.35053(18) -0.06808(16) 0.50667(13) 0.0755(10) Uani 1 1 d .
H10 H 0.3310 -0.0419 0.5346 0.091 Uiso 1 1 calc R
C11 C 0.3040(3) -0.1237(3) 0.4800(3) 0.161(3) Uani 1 1 d .
H11A H 0.3240 -0.1523 0.4559 0.241 Uiso 1 1 calc R
H11B H 0.2581 -0.1091 0.4479 0.241 Uiso 1 1 calc R
H11C H 0.2990 -0.1462 0.5186 0.241 Uiso 1 1 calc R
C12 C 0.3540(3) -0.0255(3) 0.4486(2) 0.144(2) Uani 1 1 d .
H12A H 0.3723 -0.0501 0.4197 0.216 Uiso 1 1 calc R
H12B H 0.3848 0.0107 0.4688 0.216 Uiso 1 1 calc R
H12C H 0.3072 -0.0100 0.4202 0.216 Uiso 1 1 calc R
C13 C 0.53906(12) -0.09670(12) 0.74875(13) 0.0536(6) Uani 1 1 d .
H13 H 0.5051 -0.0691 0.7589 0.064 Uiso 1 1 calc R
C14 C 0.5414(2) -0.15999(17) 0.78352(16) 0.0863(10) Uani 1 1 d .
H14A H 0.4944 -0.1781 0.7671 0.129 Uiso 1 1 calc R
H14B H 0.5590 -0.1539 0.8336 0.129 Uiso 1 1 calc R
H14C H 0.5723 -0.1890 0.7723 0.129 Uiso 1 1 calc R
C15 C 0.60978(17) -0.06430(17) 0.7791(2) 0.0915(11) Uani 1 1 d .
H15A H 0.6192 -0.0508 0.8264 0.137 Uiso 1 1 calc R
H15B H 0.6098 -0.0271 0.7510 0.137 Uiso 1 1 calc R
H15C H 0.6460 -0.0941 0.7792 0.137 Uiso 1 1 calc R
C16 C 0.28899(10) -0.06862(8) 0.74612(10) 0.0330(4) Uani 1 1 d .
C17 C 0.32189(12) -0.07236(10) 0.81827(11) 0.0426(5) Uani 1 1 d .
C18 C 0.27989(15) -0.09051(12) 0.85370(13) 0.0547(6) Uani 1 1 d .
H18 H 0.3001 -0.0939 0.9026 0.066 Uiso 1 1 calc R
C19 C 0.21084(15) -0.10338(12) 0.81958(15) 0.0589(7) Uani 1 1 d .
H19 H 0.1840 -0.1168 0.8447 0.071 Uiso 1 1 calc R
C20 C 0.17979(13) -0.09706(11) 0.74917(14) 0.0526(6) Uani 1 1 d .
H20 H 0.1313 -0.1049 0.7264 0.063 Uiso 1 1 calc R
C21 C 0.21810(10) -0.07936(9) 0.71034(11) 0.0388(4) Uani 1 1 d .
C22 C 0.39724(13) -0.05660(13) 0.85749(11) 0.0547(6) Uani 1 1 d .
H22 H 0.4176 -0.0451 0.8231 0.066 Uiso 1 1 calc R
C23 C 0.4375(2) -0.1136(2) 0.8985(2) 0.1050(13) Uani 1 1 d .
H23A H 0.4177 -0.1266 0.9318 0.157 Uiso 1 1 calc R
H23B H 0.4865 -0.1020 0.9232 0.157 Uiso 1 1 calc R
H23C H 0.4341 -0.1488 0.8669 0.157 Uiso 1 1 calc R
C24 C 0.4055(2) 0.00089(19) 0.90480(17) 0.0878(10) Uani 1 1 d .
H24A H 0.3801 0.0372 0.8773 0.132 Uiso 1 1 calc R
H24B H 0.4550 0.0117 0.9278 0.132 Uiso 1 1 calc R
H24C H 0.3867 -0.0094 0.9396 0.132 Uiso 1 1 calc R
C25 C 0.18303(11) -0.07224(11) 0.63262(12) 0.0462(5) Uani 1 1 d .
H25 H 0.2166 -0.0512 0.6159 0.055 Uiso 1 1 calc R
C26 C 0.1650(3) -0.13727(17) 0.59864(19) 0.1113(16) Uani 1 1 d .
H26A H 0.1325 -0.1589 0.6148 0.167 Uiso 1 1 calc R
H26B H 0.2075 -0.1626 0.6109 0.167 Uiso 1 1 calc R
H26C H 0.1432 -0.1322 0.5484 0.167 Uiso 1 1 calc R
C27 C 0.11855(13) -0.03092(15) 0.61227(17) 0.0697(8) Uani 1 1 d .
H27A H 0.0834 -0.0524 0.6248 0.105 Uiso 1 1 calc R
H27B H 0.0998 -0.0235 0.5623 0.105 Uiso 1 1 calc R
H27C H 0.1308 0.0098 0.6365 0.105 Uiso 1 1 calc R
C28 C 0.37035(9) -0.32629(9) 0.68273(9) 0.0321(4) Uani 1 1 d .
C29 C 0.39854(12) -0.42935(9) 0.71528(12) 0.0427(5) Uani 1 1 d .
H29 H 0.4259 -0.4661 0.7338 0.051 Uiso 1 1 calc R
C30 C 0.32905(11) -0.42635(9) 0.68675(11) 0.0403(4) Uani 1 1 d .
H30 H 0.2973 -0.4603 0.6808 0.048 Uiso 1 1 calc R
C31 C 0.49575(10) -0.35134(10) 0.73743(12) 0.0417(5) Uani 1 1 d .
C32 C 0.52626(13) -0.34401(12) 0.68921(14) 0.0558(6) Uani 1 1 d .
C33 C 0.59644(16) -0.32576(14) 0.7155(2) 0.0754(9) Uani 1 1 d .
H33 H 0.6189 -0.3192 0.6845 0.090 Uiso 1 1 calc R
C34 C 0.63337(14) -0.31716(15) 0.7846(2) 0.0771(10) Uani 1 1 d .
H34 H 0.6809 -0.3049 0.8008 0.093 Uiso 1 1 calc R
C35 C 0.60254(12) -0.32600(13) 0.83070(16) 0.0619(7) Uani 1 1 d .
H35 H 0.6293 -0.3205 0.8786 0.074 Uiso 1 1 calc R
C36 C 0.53222(10) -0.34306(10) 0.80835(12) 0.0436(5) Uani 1 1 d .
C37 C 0.48677(17) -0.35611(15) 0.61309(15) 0.0715(8) Uani 1 1 d .
H37 H 0.4420 -0.3775 0.6074 0.086 Uiso 1 1 calc R
C38 C 0.5261(2) -0.40022(18) 0.5823(2) 0.0995(13) Uani 1 1 d .
H38A H 0.5668 -0.3780 0.5808 0.149 Uiso 1 1 calc R
H38B H 0.4951 -0.4125 0.5354 0.149 Uiso 1 1 calc R
H38C H 0.5413 -0.4383 0.6110 0.149 Uiso 1 1 calc R
C39 C 0.4685(2) -0.29422(19) 0.5721(2) 0.1059(15) Uani 1 1 d .
H39A H 0.4463 -0.2650 0.5937 0.159 Uiso 1 1 calc R
H39B H 0.4365 -0.3031 0.5246 0.159 Uiso 1 1 calc R
H39C H 0.5111 -0.2748 0.5718 0.159 Uiso 1 1 calc R
C40 C 0.49960(11) -0.35399(11) 0.86009(11) 0.0452(5) Uani 1 1 d .
H40 H 0.4481 -0.3581 0.8343 0.054 Uiso 1 1 calc R
C41 C 0.52676(15) -0.41597(13) 0.89979(15) 0.0633(7) Uani 1 1 d .
H41A H 0.5162 -0.4515 0.8672 0.095 Uiso 1 1 calc R
H41B H 0.5041 -0.4231 0.9322 0.095 Uiso 1 1 calc R
H41C H 0.5773 -0.4130 0.9253 0.095 Uiso 1 1 calc R
C42 C 0.51296(16) -0.29901(14) 0.91079(15) 0.0659(7) Uani 1 1 d .
H42A H 0.5631 -0.2950 0.9377 0.099 Uiso 1 1 calc R
H42B H 0.4891 -0.3071 0.9420 0.099 Uiso 1 1 calc R
H42C H 0.4952 -0.2596 0.8852 0.099 Uiso 1 1 calc R
C43 C 0.24257(10) -0.34096(9) 0.62899(10) 0.0359(4) Uani 1 1 d .
C44 C 0.20235(10) -0.32144(9) 0.66542(10) 0.0366(4) Uani 1 1 d .
C45 C 0.13374(11) -0.30362(11) 0.62640(12) 0.0483(5) Uani 1 1 d .
H45 H 0.1047 -0.2906 0.6493 0.058 Uiso 1 1 calc R
C46 C 0.10720(13) -0.30452(13) 0.55521(13) 0.0591(6) Uani 1 1 d .
H46 H 0.0602 -0.2925 0.5297 0.071 Uiso 1 1 calc R
C47 C 0.14853(14) -0.32267(13) 0.52099(12) 0.0600(6) Uani 1 1 d .
H47 H 0.1299 -0.3221 0.4719 0.072 Uiso 1 1 calc R
C48 C 0.21730(12) -0.34188(11) 0.55689(11) 0.0475(5) Uani 1 1 d .
C49 C 0.23185(10) -0.31839(9) 0.74381(10) 0.0367(4) Uani 1 1 d .
H49 H 0.2616 -0.3568 0.7617 0.044 Uiso 1 1 calc R
C50 C 0.27814(12) -0.25967(11) 0.77063(11) 0.0467(5) Uani 1 1 d .
H50A H 0.3185 -0.2625 0.7578 0.070 Uiso 1 1 calc R
H50B H 0.2941 -0.2576 0.8210 0.070 Uiso 1 1 calc R
H50C H 0.2514 -0.2214 0.7502 0.070 Uiso 1 1 calc R
C51 C 0.17551(12) -0.31891(12) 0.77327(13) 0.0516(5) Uani 1 1 d .
H51A H 0.1516 -0.2778 0.7646 0.077 Uiso 1 1 calc R
H51B H 0.1969 -0.3267 0.8231 0.077 Uiso 1 1 calc R
H51C H 0.1418 -0.3526 0.7510 0.077 Uiso 1 1 calc R
C52 C 0.26137(16) -0.36362(13) 0.51821(12) 0.0611(7) Uani 1 1 d .
H52 H 0.3111 -0.3646 0.5516 0.073 Uiso 1 1 calc R
C53 C 0.2409(3) -0.43107(18) 0.4902(2) 0.1041(13) Uani 1 1 d .
H53A H 0.2451 -0.4597 0.5283 0.156 Uiso 1 1 calc R
H53B H 0.2719 -0.4455 0.4680 0.156 Uiso 1 1 calc R
H53C H 0.1927 -0.4311 0.4563 0.156 Uiso 1 1 calc R
C54 C 0.2561(2) -0.3182(2) 0.45965(18) 0.0965(12) Uani 1 1 d .
H54A H 0.2094 -0.3210 0.4230 0.145 Uiso 1 1 calc R
H54B H 0.2909 -0.3298 0.4410 0.145 Uiso 1 1 calc R
H54C H 0.2647 -0.2746 0.4774 0.145 Uiso 1 1 calc R
C55 C 0.23818(11) 0.09701(12) 0.29841(13) 0.0510(5) Uani 1 1 d .
H55A H 0.2545 0.1351 0.2824 0.077 Uiso 1 1 calc R
H55B H 0.2682 0.0610 0.2991 0.077 Uiso 1 1 calc R
H55C H 0.2398 0.1043 0.3451 0.077 Uiso 1 1 calc R
C56 C 0.12287(14) 0.00191(11) 0.26832(14) 0.0550(6) Uani 1 1 d .
H56A H 0.1241 0.0070 0.3151 0.082 Uiso 1 1 calc R
H56B H 0.1564 -0.0308 0.2685 0.082 Uiso 1 1 calc R
H56C H 0.0759 -0.0108 0.2370 0.082 Uiso 1 1 calc R
C57 C 0.14926(14) 0.06467(13) 0.15133(13) 0.0566(6) Uani 1 1 d .
H57A H 0.1026 0.0536 0.1180 0.085 Uiso 1 1 calc R
H57B H 0.1814 0.0297 0.1547 0.085 Uiso 1 1 calc R
H57C H 0.1654 0.1032 0.1359 0.085 Uiso 1 1 calc R
C58 C -0.03181(11) 0.21037(11) 0.22221(12) 0.0469(5) Uani 1 1 d .
H58A H -0.0365 0.1897 0.2619 0.070 Uiso 1 1 calc R
H58B H -0.0781 0.2210 0.1878 0.070 Uiso 1 1 calc R
H58C H -0.0042 0.2493 0.2374 0.070 Uiso 1 1 calc R
C59 C -0.04319(13) 0.08250(13) 0.15311(18) 0.0704(8) Uani 1 1 d .
H59A H -0.0215 0.0526 0.1317 0.106 Uiso 1 1 calc R
H59B H -0.0892 0.0949 0.1194 0.106 Uiso 1 1 calc R
H59C H -0.0483 0.0622 0.1928 0.106 Uiso 1 1 calc R
C60 C 0.00939(14) 0.19440(15) 0.10135(12) 0.0630(7) Uani 1 1 d .
H60A H 0.0321 0.2360 0.1125 0.094 Uiso 1 1 calc R
H60B H -0.0394 0.1998 0.0698 0.094 Uiso 1 1 calc R
H60C H 0.0335 0.1679 0.0793 0.094 Uiso 1 1 calc R
C61 C 0.18639(13) 0.28003(13) 0.21650(13) 0.0565(6) Uani 1 1 d .
H61A H 0.2312 0.2666 0.2516 0.085 Uiso 1 1 calc R
H61B H 0.1933 0.2949 0.1754 0.085 Uiso 1 1 calc R
H61C H 0.1540 0.2441 0.2040 0.085 Uiso 1 1 calc R
C62 C 0.07224(15) 0.37982(18) 0.17789(15) 0.0784(9) Uani 1 1 d .
H62A H 0.0358 0.3473 0.1608 0.118 Uiso 1 1 calc R
H62B H 0.0867 0.3926 0.1406 0.118 Uiso 1 1 calc R
H62C H 0.0540 0.4168 0.1937 0.118 Uiso 1 1 calc R
C63 C 0.21823(14) 0.40984(13) 0.27823(18) 0.0698(8) Uani 1 1 d .
H63A H 0.2022 0.4463 0.2970 0.105 Uiso 1 1 calc R
H63B H 0.2273 0.4233 0.2379 0.105 Uiso 1 1 calc R
H63C H 0.2611 0.3929 0.3135 0.105 Uiso 1 1 calc R
C64 C 0.01261(15) 0.40406(14) 0.31334(17) 0.0732(8) Uani 1 1 d .
H64A H 0.0250 0.4418 0.2933 0.110 Uiso 1 1 calc R
H64B H -0.0106 0.4171 0.3438 0.110 Uiso 1 1 calc R
H64C H -0.0188 0.3771 0.2763 0.110 Uiso 1 1 calc R
C65 C 0.15479(18) 0.41692(12) 0.42580(14) 0.0692(8) Uani 1 1 d .
H65A H 0.1977 0.3953 0.4554 0.104 Uiso 1 1 calc R
H65B H 0.1324 0.4358 0.4545 0.104 Uiso 1 1 calc R
H65C H 0.1660 0.4504 0.3994 0.104 Uiso 1 1 calc R
C66 C 0.06771(13) 0.30072(12) 0.41857(13) 0.0524(6) Uani 1 1 d .
H66A H 0.0294 0.2742 0.3883 0.079 Uiso 1 1 calc R
H66B H 0.0525 0.3243 0.4504 0.079 Uiso 1 1 calc R
H66C H 0.1075 0.2737 0.4451 0.079 Uiso 1 1 calc R
C67 C 0.27687(11) 0.27404(10) 0.54626(11) 0.0434(5) Uani 1 1 d .
H67A H 0.2396 0.3041 0.5214 0.065 Uiso 1 1 calc R
H67B H 0.3217 0.2962 0.5635 0.065 Uiso 1 1 calc R
H67C H 0.2684 0.2559 0.5852 0.065 Uiso 1 1 calc R
C68 C 0.30987(11) 0.24767(11) 0.42272(11) 0.0423(5) Uani 1 1 d .
H68A H 0.3129 0.2158 0.3900 0.063 Uiso 1 1 calc R
H68B H 0.3560 0.2664 0.4476 0.063 Uiso 1 1 calc R
H68C H 0.2770 0.2810 0.3975 0.063 Uiso 1 1 calc R
C69 C 0.34849(11) 0.15219(11) 0.53988(11) 0.0456(5) Uani 1 1 d .
H69A H 0.3368 0.1355 0.5776 0.068 Uiso 1 1 calc R
H69B H 0.3932 0.1746 0.5591 0.068 Uiso 1 1 calc R
H69C H 0.3519 0.1170 0.5109 0.068 Uiso 1 1 calc R
C70 C 0.15256(15) 0.14238(13) 0.55611(13) 0.0587(6) Uani 1 1 d .
H70A H 0.1989 0.1391 0.5932 0.088 Uiso 1 1 calc R
H70B H 0.1206 0.1132 0.5654 0.088 Uiso 1 1 calc R
H70C H 0.1353 0.1860 0.5538 0.088 Uiso 1 1 calc R
C71 C 0.06565(11) 0.11247(11) 0.40776(12) 0.0472(5) Uani 1 1 d .
H71A H 0.0402 0.1520 0.4062 0.071 Uiso 1 1 calc R
H71B H 0.0432 0.0774 0.4219 0.071 Uiso 1 1 calc R
H71C H 0.0653 0.1036 0.3619 0.071 Uiso 1 1 calc R
C72 C 0.19666(13) 0.03913(11) 0.48307(13) 0.0503(5) Uani 1 1 d .
H72A H 0.2018 0.0261 0.4406 0.075 Uiso 1 1 calc R
H72B H 0.1659 0.0092 0.4933 0.075 Uiso 1 1 calc R
H72C H 0.2424 0.0394 0.5214 0.075 Uiso 1 1 calc R

loop_
_atom_site_aniso_label
_atom_site_aniso_U_11
_atom_site_aniso_U_22
_atom_site_aniso_U_33
_atom_site_aniso_U_23
_atom_site_aniso_U_13
_atom_site_aniso_U_12
Na 0.0841(7) 0.0274(4) 0.0663(6) 0.0013(4) 0.0254(5) 0.0024(4)
Ca 0.0456(2) 0.03027(19) 0.02802(18) 0.00063(14) 0.00759(16) -0.00091(16)
Si1 0.0382(3) 0.0360(3) 0.0390(3) -0.0038(2) 0.0194(2) 0.0032(2)
Si2 0.0293(2) 0.0398(3) 0.0383(3) -0.0082(2) 0.0117(2) -0.0020(2)
Si3 0.0360(3) 0.0489(3) 0.0493(3) 0.0153(3) 0.0156(3) -0.0085(2)
Si4 0.0429(3) 0.0315(3) 0.0450(3) 0.0015(2) 0.0123(3) 0.0056(2)
Si5 0.0263(2) 0.0347(3) 0.0285(2) 0.00286(19) 0.00867(19) 0.00062(19)
Si6 0.0335(3) 0.0348(3) 0.0337(3) 0.0019(2) 0.0152(2) -0.0032(2)
N1 0.0336(8) 0.0323(8) 0.0332(8) 0.0073(6) 0.0159(7) 0.0036(6)
N2 0.0295(7) 0.0275(7) 0.0281(7) 0.0020(6) 0.0112(6) 0.0007(6)
N3 0.0380(8) 0.0310(8) 0.0392(8) 0.0049(6) 0.0186(7) 0.0067(6)
N4 0.0363(8) 0.0279(7) 0.0348(8) -0.0046(6) 0.0131(7) 0.0021(6)
N5 0.0306(8) 0.0353(8) 0.0333(8) -0.0042(6) 0.0130(6) 0.0003(6)
N6 0.0307(8) 0.0319(8) 0.0370(8) 0.0042(6) 0.0092(7) -0.0034(6)
N7 0.0280(7) 0.0338(8) 0.0292(7) 0.0023(6) 0.0105(6) -0.0002(6)
C1 0.0319(9) 0.0294(9) 0.0293(8) 0.0045(7) 0.0121(7) 0.0011(7)
C2 0.0366(10) 0.0300(9) 0.0409(10) 0.0085(8) 0.0156(8) -0.0002(7)
C3 0.0368(9) 0.0271(9) 0.0375(10) 0.0020(7) 0.0139(8) 0.0007(7)
C4 0.0468(11) 0.0404(11) 0.0502(12) 0.0151(9) 0.0312(10) 0.0110(9)
C5 0.0800(18) 0.0713(17) 0.0492(13) 0.0223(12) 0.0418(13) 0.0354(14)
C6 0.123(3) 0.113(3) 0.0690(18) 0.0356(18) 0.070(2) 0.065(2)
C7 0.105(3) 0.102(3) 0.108(3) 0.043(2) 0.085(2) 0.054(2)
C8 0.0547(15) 0.0728(18) 0.094(2) 0.0280(16) 0.0473(15) 0.0225(13)
C9 0.0403(11) 0.0451(12) 0.0665(14) 0.0162(10) 0.0292(11) 0.0073(9)
C10 0.101(2) 0.093(2) 0.0338(12) 0.0115(13) 0.0266(14) 0.0512(19)
C11 0.126(4) 0.126(4) 0.142(4) -0.020(3) -0.044(3) 0.034(3)
C12 0.209(5) 0.176(4) 0.089(3) 0.079(3) 0.103(3) 0.142(4)
C13 0.0371(11) 0.0536(13) 0.0625(15) 0.0066(11) 0.0111(10) 0.0075(10)
C14 0.097(2) 0.083(2) 0.0567(17) 0.0186(15) 0.0053(16) -0.0203(18)
C15 0.0589(18) 0.071(2) 0.124(3) -0.010(2) 0.0124(19) -0.0147(15)
C16 0.0392(10) 0.0287(9) 0.0369(9) 0.0031(7) 0.0210(8) 0.0022(7)
C17 0.0539(12) 0.0418(11) 0.0377(10) 0.0052(8) 0.0241(10) 0.0079(9)
C18 0.0783(17) 0.0517(13) 0.0502(13) 0.0144(10) 0.0424(13) 0.0139(12)
C19 0.0741(17) 0.0489(13) 0.0788(18) 0.0180(12) 0.0570(15) 0.0107(12)
C20 0.0471(12) 0.0427(12) 0.0813(17) 0.0096(11) 0.0393(12) 0.0012(9)
C21 0.0384(10) 0.0312(9) 0.0508(11) 0.0032(8) 0.0217(9) 0.0016(8)
C22 0.0554(14) 0.0745(17) 0.0306(10) 0.0062(10) 0.0127(10) 0.0053(12)
C23 0.082(2) 0.114(3) 0.092(3) 0.041(2) 0.004(2) 0.028(2)
C24 0.096(2) 0.106(3) 0.0643(18) -0.0253(18) 0.0339(18) -0.028(2)
C25 0.0347(10) 0.0462(12) 0.0526(12) 0.0011(10) 0.0115(9) -0.0029(9)
C26 0.144(4) 0.064(2) 0.070(2) -0.0168(16) -0.019(2) 0.007(2)
C27 0.0416(13) 0.0797(19) 0.088(2) 0.0345(16) 0.0253(13) 0.0106(12)
C28 0.0348(9) 0.0310(9) 0.0315(9) 0.0004(7) 0.0141(8) 0.0037(7)
C29 0.0510(12) 0.0280(9) 0.0539(12) 0.0039(8) 0.0255(10) 0.0077(8)
C30 0.0476(11) 0.0255(9) 0.0484(11) -0.0031(8) 0.0195(9) -0.0003(8)
C31 0.0349(10) 0.0364(10) 0.0596(13) 0.0127(9) 0.0249(10) 0.0092(8)
C32 0.0577(14) 0.0530(13) 0.0734(16) 0.0225(12) 0.0436(13) 0.0187(11)
C33 0.0624(17) 0.0685(18) 0.123(3) 0.0350(18) 0.067(2) 0.0192(14)
C34 0.0375(13) 0.0728(19) 0.127(3) 0.0306(19) 0.0392(17) 0.0076(12)
C35 0.0317(11) 0.0611(15) 0.0885(19) 0.0172(14) 0.0186(12) 0.0020(10)
C36 0.0301(9) 0.0409(11) 0.0577(13) 0.0112(9) 0.0148(9) 0.0052(8)
C37 0.086(2) 0.082(2) 0.0700(17) 0.0226(15) 0.0556(17) 0.0250(16)
C38 0.148(4) 0.085(2) 0.101(3) 0.026(2) 0.087(3) 0.048(2)
C39 0.152(4) 0.110(3) 0.085(2) 0.047(2) 0.078(3) 0.076(3)
C40 0.0340(10) 0.0491(12) 0.0461(12) 0.0037(9) 0.0088(9) -0.0038(9)
C41 0.0594(15) 0.0604(16) 0.0657(16) 0.0179(13) 0.0195(13) 0.0012(12)
C42 0.0653(16) 0.0616(16) 0.0669(17) -0.0088(13) 0.0214(14) -0.0103(13)
C43 0.0349(9) 0.0311(9) 0.0350(9) -0.0041(7) 0.0063(8) -0.0023(7)
C44 0.0356(10) 0.0309(9) 0.0401(10) -0.0002(8) 0.0110(8) 0.0003(7)
C45 0.0372(11) 0.0489(12) 0.0530(13) 0.0066(10) 0.0114(10) 0.0039(9)
C46 0.0392(12) 0.0671(16) 0.0543(14) 0.0091(12) 0.0001(11) 0.0003(11)
C47 0.0566(14) 0.0683(16) 0.0370(12) -0.0037(11) -0.0015(11) -0.0086(12)
C48 0.0504(12) 0.0478(12) 0.0372(11) -0.0111(9) 0.0093(9) -0.0062(10)
C49 0.0360(10) 0.0351(10) 0.0396(10) 0.0022(8) 0.0151(8) 0.0051(8)
C50 0.0560(13) 0.0459(12) 0.0394(11) -0.0055(9) 0.0199(10) -0.0058(10)
C51 0.0501(13) 0.0543(13) 0.0579(14) 0.0078(11) 0.0293(11) 0.0066(10)
C52 0.0748(17) 0.0670(16) 0.0390(12) -0.0184(11) 0.0193(12) -0.0014(13)
C53 0.149(4) 0.080(2) 0.095(3) -0.041(2) 0.060(3) -0.008(2)
C54 0.135(3) 0.102(3) 0.071(2) -0.0019(19) 0.061(2) 0.006(2)
C55 0.0386(11) 0.0529(13) 0.0607(14) -0.0012(11) 0.0184(10) 0.0097(10)
C56 0.0702(16) 0.0372(11) 0.0652(15) -0.0019(10) 0.0347(13) 0.0033(11)
C57 0.0664(15) 0.0605(15) 0.0548(14) -0.0069(11) 0.0365(13) 0.0087(12)
C58 0.0360(10) 0.0502(12) 0.0517(12) -0.0099(10) 0.0139(9) 0.0049(9)
C59 0.0418(13) 0.0557(15) 0.106(2) -0.0278(15) 0.0210(14) -0.0095(11)
C60 0.0555(15) 0.090(2) 0.0353(12) 0.0011(12) 0.0084(11) 0.0078(13)
C61 0.0549(14) 0.0716(16) 0.0536(13) -0.0001(12) 0.0326(12) -0.0176(12)
C62 0.0603(16) 0.108(2) 0.0601(16) 0.0440(17) 0.0156(13) -0.0018(16)
C63 0.0558(15) 0.0514(15) 0.108(2) 0.0119(15) 0.0383(16) -0.0150(12)
C64 0.0644(17) 0.0615(17) 0.087(2) 0.0110(15) 0.0224(15) 0.0278(14)
C65 0.096(2) 0.0433(13) 0.0553(15) -0.0097(11) 0.0152(15) -0.0073(13)
C66 0.0552(13) 0.0541(13) 0.0585(14) 0.0013(11) 0.0334(12) 0.0080(11)
C67 0.0427(11) 0.0434(11) 0.0390(11) -0.0053(9) 0.0101(9) -0.0021(9)
C68 0.0350(10) 0.0512(12) 0.0410(11) 0.0043(9) 0.0152(9) -0.0066(9)
C69 0.0353(10) 0.0530(13) 0.0444(11) 0.0087(10) 0.0110(9) 0.0089(9)
C70 0.0711(16) 0.0685(16) 0.0497(13) -0.0068(12) 0.0381(13) -0.0186(13)
C71 0.0343(10) 0.0470(12) 0.0585(13) 0.0009(10) 0.0160(10) -0.0076(9)
C72 0.0549(13) 0.0389(11) 0.0543(13) 0.0121(10) 0.0181(11) 0.0018(10)

loop_
_atom_type_symbol
_atom_type_description
_atom_type_scat_dispersion_real
_atom_type_scat_dispersion_imag
_atom_type_scat_source
C C 0.0033 0.0016 'International Tables Vol C Tables 4.2.6.8 and 6.1.1.4'
H H 0.0000 0.0000 'International Tables Vol C Tables 4.2.6.8 and 6.1.1.4'
N N 0.0061 0.0033 'International Tables Vol C Tables 4.2.6.8 and 6.1.1.4'
Si Si 0.0817 0.0704 'International Tables Vol C Tables 4.2.6.8 and 6.1.1.4'
Na Na 0.0362 0.0249 'International Tables Vol C Tables 4.2.6.8 and 6.1.1.4'
Ca Ca 0.2262 0.3064 'International Tables Vol C Tables 4.2.6.8 and 6.1.1.4'

loop_
_geom_angle_atom_site_label_1
_geom_angle_atom_site_label_2
_geom_angle_atom_site_label_3
_geom_angle
C1 Na C28 165.78(8)
N5 Ca N6 121.50(6)
N5 Ca N7 121.57(6)
N6 Ca N7 116.55(6)
N5 Ca Si3 103.24(4)
N6 Ca Si3 27.41(4)
N7 Ca Si3 132.92(4)
N5 Ca Si5 136.83(4)
N6 Ca Si5 99.20(4)
N7 Ca Si5 27.02(4)
Si3 Ca Si5 108.072(17)
N5 Ca Si1 26.90(4)
N6 Ca Si1 139.20(4)
N7 Ca Si1 102.14(4)
Si3 Ca Si1 113.706(19)
Si5 Ca Si1 110.975(17)
N5 Ca Si6 102.93(4)
N6 Ca Si6 128.48(4)
N7 Ca Si6 26.16(4)
Si3 Ca Si6 153.380(19)
Si5 Ca Si6 53.169(13)
Si1 Ca Si6 92.064(16)
N5 Ca Si2 25.46(4)
N6 Ca Si2 100.81(4)
N7 Ca Si2 136.52(4)
Si3 Ca Si2 90.370(17)
Si5 Ca Si2 159.966(18)
Si1 Ca Si2 52.344(14)
Si6 Ca Si2 111.739(17)
N5 Ca Si4 132.33(4)
N6 Ca Si4 25.39(4)
N7 Ca Si4 98.97(4)
Si3 Ca Si4 52.784(17)
Si5 Ca Si4 90.623(16)
Si1 Ca Si4 158.062(19)
Si6 Ca Si4 104.518(17)
Si2 Ca Si4 107.172(17)
N5 Si1 C56 113.35(10)
N5 Si1 C55 109.07(9)
C56 Si1 C55 106.16(12)
N5 Si1 C57 114.43(10)
C56 Si1 C57 107.34(12)
C55 Si1 C57 105.93(12)
N5 Si1 Ca 38.23(5)
C56 Si1 Ca 116.62(8)
C55 Si1 Ca 71.90(7)
C57 Si1 Ca 134.89(9)
N5 Si2 C60 114.49(10)
N5 Si2 C59 114.16(11)
C60 Si2 C59 104.98(15)
N5 Si2 C58 109.35(9)
C60 Si2 C58 106.09(12)
C59 Si2 C58 107.21(12)
N5 Si2 Ca 36.11(5)
C60 Si2 Ca 114.51(9)
C59 Si2 Ca 138.15(11)
C58 Si2 Ca 75.29(7)
N6 Si3 C63 115.14(12)
N6 Si3 C62 112.93(11)
C63 Si3 C62 106.79(14)
N6 Si3 C61 109.08(10)
C63 Si3 C61 105.03(12)
C62 Si3 C61 107.33(15)
N6 Si3 Ca 39.30(6)
C63 Si3 Ca 129.30(10)
C62 Si3 Ca 123.16(10)
C61 Si3 Ca 69.88(7)
N6 Si4 C65 114.52(12)
N6 Si4 C66 109.86(9)
C65 Si4 C66 106.93(13)
N6 Si4 C64 113.89(12)
C65 Si4 C64 105.65(14)
C66 Si4 C64 105.36(13)
N6 Si4 Ca 36.05(5)
C65 Si4 Ca 124.24(10)
C66 Si4 Ca 73.95(7)
C64 Si4 Ca 128.43(11)
N7 Si5 C67 114.02(9)
N7 Si5 C69 114.40(9)
C67 Si5 C69 105.97(10)
N7 Si5 C68 109.42(8)
C67 Si5 C68 105.08(10)
C69 Si5 C68 107.35(10)
N7 Si5 Ca 38.54(5)
C67 Si5 Ca 114.74(7)
C69 Si5 Ca 137.95(8)
C68 Si5 Ca 72.47(6)
N7 Si6 C71 110.30(9)
N7 Si6 C72 113.82(9)
C71 Si6 C72 105.94(11)
N7 Si6 C70 113.98(10)
C71 Si6 C70 106.05(12)
C72 Si6 C70 106.15(12)
N7 Si6 Ca 37.31(5)
C71 Si6 Ca 73.47(7)
C72 Si6 Ca 120.27(8)
C70 Si6 Ca 132.09(9)
C1 N1 C2 112.54(15)
C1 N1 C4 122.54(16)
C2 N1 C4 124.86(16)
C1 N2 C3 112.49(15)
C1 N2 C16 123.86(15)
C3 N2 C16 123.54(15)
C28 N3 C29 112.07(16)
C28 N3 C31 123.31(16)
C29 N3 C31 124.62(16)
C28 N4 C30 112.63(16)
C28 N4 C43 123.46(15)
C30 N4 C43 123.61(16)
Si2 N5 Si1 126.66(10)
Si2 N5 Ca 118.43(8)
Si1 N5 Ca 114.87(8)
Si3 N6 Si4 128.06(10)
Si3 N6 Ca 113.28(9)
Si4 N6 Ca 118.56(8)
Si6 N7 Si5 128.99(9)
Si6 N7 Ca 116.53(8)
Si5 N7 Ca 114.45(7)
N2 C1 N1 102.17(15)
N2 C1 Na 140.46(13)
N1 C1 Na 117.24(12)
C3 C2 N1 106.29(16)
C3 C2 H2 126.9
N1 C2 H2 126.9
C2 C3 N2 106.50(16)
C2 C3 H3 126.7
N2 C3 H3 126.7
C5 C4 C9 123.2(2)
C5 C4 N1 118.71(19)
C9 C4 N1 118.06(19)
C4 C5 C6 117.1(3)
C4 C5 C10 122.4(2)
C6 C5 C10 120.4(2)
C7 C6 C5 121.0(3)
C7 C6 H6 119.5
C5 C6 H6 119.5
C6 C7 C8 120.8(2)
C6 C7 H7 119.6
C8 C7 H7 119.6
C7 C8 C9 121.0(3)
C7 C8 H8 119.5
C9 C8 H8 119.5
C8 C9 C4 116.8(2)
C8 C9 C13 120.3(2)
C4 C9 C13 122.9(2)
C11 C10 C5 110.6(3)
C11 C10 C12 112.7(4)
C5 C10 C12 110.9(3)
C11 C10 H10 107.5
C5 C10 H10 107.5
C12 C10 H10 107.5
C10 C11 H11A 109.5
C10 C11 H11B 109.5
H11A C11 H11B 109.5
C10 C11 H11C 109.5
H11A C11 H11C 109.5
H11B C11 H11C 109.5
C10 C12 H12A 109.5
C10 C12 H12B 109.5
H12A C12 H12B 109.5
C10 C12 H12C 109.5
H12A C12 H12C 109.5
H12B C12 H12C 109.5
C14 C13 C9 111.5(2)
C14 C13 C15 110.4(2)
C9 C13 C15 112.1(3)
C14 C13 H13 107.5
C9 C13 H13 107.5
C15 C13 H13 107.5
C13 C14 H14A 109.5
C13 C14 H14B 109.5
H14A C14 H14B 109.5
C13 C14 H14C 109.5
H14A C14 H14C 109.5
H14B C14 H14C 109.5
C13 C15 H15A 109.5
C13 C15 H15B 109.5
H15A C15 H15B 109.5
C13 C15 H15C 109.5
H15A C15 H15C 109.5
H15B C15 H15C 109.5
C21 C16 C17 123.03(18)
C21 C16 N2 118.91(17)
C17 C16 N2 118.06(17)
C16 C17 C18 116.4(2)
C16 C17 C22 123.29(18)
C18 C17 C22 120.2(2)
C19 C18 C17 121.6(2)
C19 C18 H18 119.2
C17 C18 H18 119.2
C18 C19 C20 120.5(2)
C18 C19 H19 119.8
C20 C19 H19 119.8
C19 C20 C21 121.3(2)
C19 C20 H20 119.3
C21 C20 H20 119.3
C16 C21 C20 117.1(2)
C16 C21 C25 122.14(18)
C20 C21 C25 120.7(2)
C17 C22 C23 111.4(3)
C17 C22 C24 111.1(2)
C23 C22 C24 110.9(3)
C17 C22 H22 107.8
C23 C22 H22 107.8
C24 C22 H22 107.8
C22 C23 H23A 109.5
C22 C23 H23B 109.5
H23A C23 H23B 109.5
C22 C23 H23C 109.5
H23A C23 H23C 109.5
H23B C23 H23C 109.5
C22 C24 H24A 109.5
C22 C24 H24B 109.5
H24A C24 H24B 109.5
C22 C24 H24C 109.5
H24A C24 H24C 109.5
H24B C24 H24C 109.5
C21 C25 C27 111.3(2)
C21 C25 C26 110.1(2)
C27 C25 C26 110.7(3)
C21 C25 H25 108.2
C27 C25 H25 108.2
C26 C25 H25 108.2
C25 C26 H26A 109.5
C25 C26 H26B 109.5
H26A C26 H26B 109.5
C25 C26 H26C 109.5
H26A C26 H26C 109.5
H26B C26 H26C 109.5
C25 C27 H27A 109.5
C25 C27 H27B 109.5
H27A C27 H27B 109.5
C25 C27 H27C 109.5
H27A C27 H27C 109.5
H27B C27 H27C 109.5
N4 C28 N3 102.40(15)
N4 C28 Na 125.95(13)
N3 C28 Na 131.19(13)
C30 C29 N3 106.89(17)
C30 C29 H29 126.6
N3 C29 H29 126.6
C29 C30 N4 106.01(17)
C29 C30 H30 127.0
N4 C30 H30 127.0
C36 C31 C32 123.2(2)
C36 C31 N3 118.41(18)
C32 C31 N3 118.4(2)
C31 C32 C33 116.3(3)
C31 C32 C37 122.4(2)
C33 C32 C37 121.3(2)
C34 C33 C32 121.7(3)
C34 C33 H33 119.1
C32 C33 H33 119.1
C33 C34 C35 120.7(3)
C33 C34 H34 119.7
C35 C34 H34 119.7
C34 C35 C36 121.0(3)
C34 C35 H35 119.5
C36 C35 H35 119.5
C31 C36 C35 117.0(2)
C31 C36 C40 122.72(18)
C35 C36 C40 120.2(2)
C32 C37 C39 111.5(3)
C32 C37 C38 112.9(3)
C39 C37 C38 109.5(2)
C32 C37 H37 107.5
C39 C37 H37 107.5
C38 C37 H37 107.5
C37 C38 H38A 109.5
C37 C38 H38B 109.5
H38A C38 H38B 109.5
C37 C38 H38C 109.5
H38A C38 H38C 109.5
H38B C38 H38C 109.5
C37 C39 H39A 109.5
C37 C39 H39B 109.5
H39A C39 H39B 109.5
C37 C39 H39C 109.5
H39A C39 H39C 109.5
H39B C39 H39C 109.5
C36 C40 C42 112.2(2)
C36 C40 C41 110.4(2)
C42 C40 C41 109.7(2)
C36 C40 H40 108.1
C42 C40 H40 108.1
C41 C40 H40 108.1
C40 C41 H41A 109.5
C40 C41 H41B 109.5
H41A C41 H41B 109.5
C40 C41 H41C 109.5
H41A C41 H41C 109.5
H41B C41 H41C 109.5
C40 C42 H42A 109.5
C40 C42 H42B 109.5
H42A C42 H42B 109.5
C40 C42 H42C 109.5
H42A C42 H42C 109.5
H42B C42 H42C 109.5
C48 C43 C44 122.99(19)
C48 C43 N4 118.29(18)
C44 C43 N4 118.68(17)
C45 C44 C43 116.91(19)
C45 C44 C49 121.06(19)
C43 C44 C49 122.02(17)
C46 C45 C44 121.4(2)
C46 C45 H45 119.3
C44 C45 H45 119.3
C47 C46 C45 120.3(2)
C47 C46 H46 119.9
C45 C46 H46 119.9
C46 C47 C48 121.3(2)
C46 C47 H47 119.4
C48 C47 H47 119.4
C47 C48 C43 117.2(2)
C47 C48 C52 120.5(2)
C43 C48 C52 122.3(2)
C44 C49 C51 112.92(17)
C44 C49 C50 111.32(16)
C51 C49 C50 109.24(18)
C44 C49 H49 107.7
C51 C49 H49 107.7
C50 C49 H49 107.7
C49 C50 H50A 109.5
C49 C50 H50B 109.5
H50A C50 H50B 109.5
C49 C50 H50C 109.5
H50A C50 H50C 109.5
H50B C50 H50C 109.5
C49 C51 H51A 109.5
C49 C51 H51B 109.5
H51A C51 H51B 109.5
C49 C51 H51C 109.5
H51A C51 H51C 109.5
H51B C51 H51C 109.5
C48 C52 C54 112.0(2)
C48 C52 C53 110.5(3)
C54 C52 C53 110.4(3)
C48 C52 H52 107.9
C54 C52 H52 107.9
C53 C52 H52 107.9
C52 C53 H53A 109.5
C52 C53 H53B 109.5
H53A C53 H53B 109.5
C52 C53 H53C 109.5
H53A C53 H53C 109.5
H53B C53 H53C 109.5
C52 C54 H54A 109.5
C52 C54 H54B 109.5
H54A C54 H54B 109.5
C52 C54 H54C 109.5
H54A C54 H54C 109.5
H54B C54 H54C 109.5
Si1 C55 H55A 109.5
Si1 C55 H55B 109.5
H55A C55 H55B 109.5
Si1 C55 H55C 109.5
H55A C55 H55C 109.5
H55B C55 H55C 109.5
Si1 C56 H56A 109.5
Si1 C56 H56B 109.5
H56A C56 H56B 109.5
Si1 C56 H56C 109.5
H56A C56 H56C 109.5
H56B C56 H56C 109.5
Si1 C57 H57A 109.5
Si1 C57 H57B 109.5
H57A C57 H57B 109.5
Si1 C57 H57C 109.5
H57A C57 H57C 109.5
H57B C57 H57C 109.5
Si2 C58 H58A 109.5
Si2 C58 H58B 109.5
H58A C58 H58B 109.5
Si2 C58 H58C 109.5
H58A C58 H58C 109.5
H58B C58 H58C 109.5
Si2 C59 H59A 109.5
Si2 C59 H59B 109.5
H59A C59 H59B 109.5
Si2 C59 H59C 109.5
H59A C59 H59C 109.5
H59B C59 H59C 109.5
Si2 C60 H60A 109.5
Si2 C60 H60B 109.5
H60A C60 H60B 109.5
Si2 C60 H60C 109.5
H60A C60 H60C 109.5
H60B C60 H60C 109.5
Si3 C61 H61A 109.5
Si3 C61 H61B 109.5
H61A C61 H61B 109.5
Si3 C61 H61C 109.5
H61A C61 H61C 109.5
H61B C61 H61C 109.5
Si3 C62 H62A 109.5
Si3 C62 H62B 109.5
H62A C62 H62B 109.5
Si3 C62 H62C 109.5
H62A C62 H62C 109.5
H62B C62 H62C 109.5
Si3 C63 H63A 109.5
Si3 C63 H63B 109.5
H63A C63 H63B 109.5
Si3 C63 H63C 109.5
H63A C63 H63C 109.5
H63B C63 H63C 109.5
Si4 C64 H64A 109.5
Si4 C64 H64B 109.5
H64A C64 H64B 109.5
Si4 C64 H64C 109.5
H64A C64 H64C 109.5
H64B C64 H64C 109.5
Si4 C65 H65A 109.5
Si4 C65 H65B 109.5
H65A C65 H65B 109.5
Si4 C65 H65C 109.5
H65A C65 H65C 109.5
H65B C65 H65C 109.5
Si4 C66 H66A 109.5
Si4 C66 H66B 109.5
H66A C66 H66B 109.5
Si4 C66 H66C 109.5
H66A C66 H66C 109.5
H66B C66 H66C 109.5
Si5 C67 H67A 109.5
Si5 C67 H67B 109.5
H67A C67 H67B 109.5
Si5 C67 H67C 109.5
H67A C67 H67C 109.5
H67B C67 H67C 109.5
Si5 C68 H68A 109.5
Si5 C68 H68B 109.5
H68A C68 H68B 109.5
Si5 C68 H68C 109.5
H68A C68 H68C 109.5
H68B C68 H68C 109.5
Si5 C69 H69A 109.5
Si5 C69 H69B 109.5
H69A C69 H69B 109.5
Si5 C69 H69C 109.5
H69A C69 H69C 109.5
H69B C69 H69C 109.5
Si6 C70 H70A 109.5
Si6 C70 H70B 109.5
H70A C70 H70B 109.5
Si6 C70 H70C 109.5
H70A C70 H70C 109.5
H70B C70 H70C 109.5
Si6 C71 H71A 109.5
Si6 C71 H71B 109.5
H71A C71 H71B 109.5
Si6 C71 H71C 109.5
H71A C71 H71C 109.5
H71B C71 H71C 109.5
Si6 C72 H72A 109.5
Si6 C72 H72B 109.5
H72A C72 H72B 109.5
Si6 C72 H72C 109.5
H72A C72 H72C 109.5
H72B C72 H72C 109.5

loop_
_geom_bond_atom_site_label_1
_geom_bond_atom_site_label_2
_geom_bond_distance
Na C1 2.441(2)
Na C28 2.442(2)
Ca N5 2.3096(16)
Ca N6 2.3096(16)
Ca N7 2.3108(15)
Ca Si3 3.3493(7)
Ca Si5 3.3765(6)
Ca Si1 3.3860(6)
Ca Si6 3.4109(6)
Ca Si2 3.4462(6)
Ca Si4 3.4473(7)
Si1 N5 1.6883(16)
Si1 C56 1.875(2)
Si1 C55 1.878(2)
Si1 C57 1.880(2)
Si2 N5 1.6845(16)
Si2 C60 1.876(3)
Si2 C59 1.878(3)
Si2 C58 1.880(2)
Si3 N6 1.6788(17)
Si3 C63 1.877(3)
Si3 C62 1.883(3)
Si3 C61 1.889(3)
Si4 N6 1.6831(17)
Si4 C65 1.874(3)
Si4 C66 1.878(2)
Si4 C64 1.889(3)
Si5 N7 1.6848(15)
Si5 C67 1.874(2)
Si5 C69 1.880(2)
Si5 C68 1.888(2)
Si6 N7 1.6808(15)
Si6 C71 1.876(2)
Si6 C72 1.878(2)
Si6 C70 1.881(2)
N1 C1 1.366(2)
N1 C2 1.385(2)
N1 C4 1.445(2)
N2 C1 1.359(2)
N2 C3 1.387(2)
N2 C16 1.447(2)
N3 C28 1.362(2)
N3 C29 1.390(3)
N3 C31 1.441(3)
N4 C28 1.362(2)
N4 C30 1.390(2)
N4 C43 1.447(2)
C2 C3 1.338(3)
C2 H2 0.9500
C3 H3 0.9500
C4 C5 1.392(3)
C4 C9 1.400(3)
C5 C6 1.396(3)
C5 C10 1.521(4)
C6 C7 1.372(5)
C6 H6 0.9500
C7 C8 1.374(5)
C7 H7 0.9500
C8 C9 1.398(3)
C8 H8 0.9500
C9 C13 1.515(4)
C10 C11 1.484(6)
C10 C12 1.540(5)
C10 H10 1.0000
C11 H11A 0.9800
C11 H11B 0.9800
C11 H11C 0.9800
C12 H12A 0.9800
C12 H12B 0.9800
C12 H12C 0.9800
C13 C14 1.512(4)
C13 C15 1.521(4)
C13 H13 1.0000
C14 H14A 0.9800
C14 H14B 0.9800
C14 H14C 0.9800
C15 H15A 0.9800
C15 H15B 0.9800
C15 H15C 0.9800
C16 C21 1.391(3)
C16 C17 1.403(3)
C17 C18 1.405(3)
C17 C22 1.499(3)
C18 C19 1.362(4)
C18 H18 0.9500
C19 C20 1.372(4)
C19 H19 0.9500
C20 C21 1.397(3)
C20 H20 0.9500
C21 C25 1.516(3)
C22 C23 1.525(4)
C22 C24 1.533(4)
C22 H22 1.0000
C23 H23A 0.9800
C23 H23B 0.9800
C23 H23C 0.9800
C24 H24A 0.9800
C24 H24B 0.9800
C24 H24C 0.9800
C25 C27 1.516(3)
C25 C26 1.523(4)
C25 H25 1.0000
C26 H26A 0.9800
C26 H26B 0.9800
C26 H26C 0.9800
C27 H27A 0.9800
C27 H27B 0.9800
C27 H27C 0.9800
C29 C30 1.336(3)
C29 H29 0.9500
C30 H30 0.9500
C31 C36 1.396(3)
C31 C32 1.399(3)
C32 C33 1.401(4)
C32 C37 1.509(4)
C33 C34 1.365(5)
C33 H33 0.9500
C34 C35 1.369(4)
C34 H34 0.9500
C35 C36 1.400(3)
C35 H35 0.9500
C36 C40 1.508(3)
C37 C39 1.526(4)
C37 C38 1.538(4)
C37 H37 1.0000
C38 H38A 0.9800
C38 H38B 0.9800
C38 H38C 0.9800
C39 H39A 0.9800
C39 H39B 0.9800
C39 H39C 0.9800
C40 C42 1.524(4)
C40 C41 1.534(3)
C40 H40 1.0000
C41 H41A 0.9800
C41 H41B 0.9800
C41 H41C 0.9800
C42 H42A 0.9800
C42 H42B 0.9800
C42 H42C 0.9800
C43 C48 1.398(3)
C43 C44 1.399(3)
C44 C45 1.395(3)
C44 C49 1.520(3)
C45 C46 1.379(3)
C45 H45 0.9500
C46 C47 1.374(4)
C46 H46 0.9500
C47 C48 1.395(3)
C47 H47 0.9500
C48 C52 1.515(3)
C49 C51 1.526(3)
C49 C50 1.534(3)
C49 H49 1.0000
C50 H50A 0.9800
C50 H50B 0.9800
C50 H50C 0.9800
C51 H51A 0.9800
C51 H51B 0.9800
C51 H51C 0.9800
C52 C54 1.529(4)
C52 C53 1.533(4)
C52 H52 1.0000
C53 H53A 0.9800
C53 H53B 0.9800
C53 H53C 0.9800
C54 H54A 0.9800
C54 H54B 0.9800
C54 H54C 0.9800
C55 H55A 0.9800
C55 H55B 0.9800
C55 H55C 0.9800
C56 H56A 0.9800
C56 H56B 0.9800
C56 H56C 0.9800
C57 H57A 0.9800
C57 H57B 0.9800
C57 H57C 0.9800
C58 H58A 0.9800
C58 H58B 0.9800
C58 H58C 0.9800
C59 H59A 0.9800
C59 H59B 0.9800
C59 H59C 0.9800
C60 H60A 0.9800
C60 H60B 0.9800
C60 H60C 0.9800
C61 H61A 0.9800
C61 H61B 0.9800
C61 H61C 0.9800
C62 H62A 0.9800
C62 H62B 0.9800
C62 H62C 0.9800
C63 H63A 0.9800
C63 H63B 0.9800
C63 H63C 0.9800
C64 H64A 0.9800
C64 H64B 0.9800
C64 H64C 0.9800
C65 H65A 0.9800
C65 H65B 0.9800
C65 H65C 0.9800
C66 H66A 0.9800
C66 H66B 0.9800
C66 H66C 0.9800
C67 H67A 0.9800
C67 H67B 0.9800
C67 H67C 0.9800
C68 H68A 0.9800
C68 H68B 0.9800
C68 H68C 0.9800
C69 H69A 0.9800
C69 H69B 0.9800
C69 H69C 0.9800
C70 H70A 0.9800
C70 H70B 0.9800
C70 H70C 0.9800
C71 H71A 0.9800
C71 H71B 0.9800
C71 H71C 0.9800
C72 H72A 0.9800
C72 H72B 0.9800
C72 H72C 0.9800
